data_7219221
loop_
_publ_author_name
'Frontera, Antonio'
'Banik, Rupak'
'Roy, Subhadip'
'Bauza, Antonio'
'Das, Subrata'

_publ_section_title
;
 Cadmium(II) complexes containing N,N&#x00B4;-dimethylvioluric acid as
 ligand or counteranion: Synthesis, characterization, crystal structures
 and DFT study
;
_journal_name_full 'RSC Adv.'
_journal_paper_doi 10.1039/C4RA10251G
_journal_year 2015
_chemical_formula_moiety '2(C6 H6 N3 O4), C10 H18 Cd N2 O4'
_chemical_formula_sum 'C22 H30 Cd N8 O12'
_chemical_formula_weight 710.94
_chemical_name_systematic
;
 ?
;
_space_group_crystal_system triclinic
_space_group_IT_number 2
_space_group_name_Hall '-P 1'
_space_group_name_H-M_alt 'P -1'
_symmetry_space_group_name_Hall '-P 1'
_symmetry_space_group_name_H-M 'P -1'
_atom_sites_solution_hydrogens mixed
_audit_creation_date 2014-04-17
_audit_creation_method
;
Olex2 1.2-ac21
(compiled 2014.04.04 svn.r2922, GUI svn.r3563)
;
_audit_update_record
;
2014-07-31 deposited with the CCDC.
2015-01-05 downloaded from the CCDC.
;
_cell_angle_alpha 88.351(2)
_cell_angle_beta 85.190(2)
_cell_angle_gamma 62.638(2)
_cell_formula_units_Z 1
_cell_length_a 8.4597(5)
_cell_length_b 9.1787(5)
_cell_length_c 10.2999(6)
_cell_measurement_reflns_used 3341
_cell_measurement_temperature 296(2)
_cell_measurement_theta_max 25.998
_cell_measurement_theta_min 2.499
_cell_volume 707.75(7)
_computing_data_collection 'Bruker Smart Apex II'
_computing_data_reduction 'Bruker SAINT (2001)'
_computing_molecular_graphics 'Olex2 (Dolomanov et al., 2009)'
_computing_publication_material 'Olex2 (Dolomanov et al., 2009)'
_computing_structure_refinement 'ShelXL (Sheldrick, 2008)'
_diffrn_ambient_temperature 296(2)
_diffrn_measured_fraction_theta_full 0.991
_diffrn_measured_fraction_theta_max 0.991
_diffrn_measurement_device_type 'Bruker APEXII CCD area-detector'
_diffrn_measurement_method '\w scans and \f scans'
_diffrn_radiation_type MoK\a
_diffrn_radiation_wavelength 0.71073
_diffrn_reflns_av_R_equivalents 0.0250
_diffrn_reflns_av_unetI/netI 0.0166
_diffrn_reflns_Laue_measured_fraction_full 0.991
_diffrn_reflns_Laue_measured_fraction_max 0.991
_diffrn_reflns_limit_h_max 10
_diffrn_reflns_limit_h_min -10
_diffrn_reflns_limit_k_max 11
_diffrn_reflns_limit_k_min -11
_diffrn_reflns_limit_l_max 12
_diffrn_reflns_limit_l_min -12
_diffrn_reflns_number 12467
_diffrn_reflns_point_group_measured_fraction_full 0.991
_diffrn_reflns_point_group_measured_fraction_max 0.991
_diffrn_reflns_theta_full 26.000
_diffrn_reflns_theta_max 25.998
_diffrn_reflns_theta_min 2.499
_exptl_absorpt_coefficient_mu 0.848
_exptl_absorpt_correction_T_max 25.998
_exptl_absorpt_correction_T_min 2.499
_exptl_absorpt_correction_type multi-scan
_exptl_absorpt_process_details 'Bruker SADABS'
_exptl_crystal_colour Pink
_exptl_crystal_density_diffrn 1.668
_exptl_crystal_description needle
_exptl_crystal_F_000 362
_exptl_crystal_size_max 0.3
_exptl_crystal_size_mid 0.1
_exptl_crystal_size_min 0.1
_exptl_transmission_factor_max 0.8478
_exptl_transmission_factor_min 0.7008
_refine_diff_density_max 0.433
_refine_diff_density_min -0.477
_refine_diff_density_rms 0.126
_refine_ls_extinction_coef 0.023(3)
_refine_ls_extinction_expression Fc^*^=kFc[1+0.001xFc^2^\l^3^/sin(2\q)]^-1/4^
_refine_ls_extinction_method SHELXL
_refine_ls_goodness_of_fit_ref 1.218
_refine_ls_hydrogen_treatment mixed
_refine_ls_matrix_type full
_refine_ls_number_parameters 215
_refine_ls_number_reflns 2766
_refine_ls_number_restraints 12
_refine_ls_restrained_S_all 1.217
_refine_ls_R_factor_all 0.0233
_refine_ls_R_factor_gt 0.0231
_refine_ls_shift/su_max 0.001
_refine_ls_shift/su_mean 0.000
_refine_ls_structure_factor_coef Fsqd
_refine_ls_weighting_details
;
 w=1/[\s^2^(Fo^2^)+(0.0439P)^2^+0.0695P]
 where P=(Fo^2^+2Fc^2^)/3
;
_refine_ls_weighting_scheme calc
_refine_ls_wR_factor_gt 0.0644
_refine_ls_wR_factor_ref 0.0646
_reflns_Friedel_coverage 0.000
_reflns_number_gt 2746
_reflns_number_total 2766
_reflns_threshold_expression 'I > 2\s(I)'
_cod_data_source_file c4ra10251g2.cif
_cod_data_source_block 3
_cod_database_code 7219221
_shelxl_version_number 2013-2
_shelx_space_group_comment
;
The symmetry employed for this shelxl refinement is uniquely defined
by the following loop, which should always be used as a source of
symmetry information in preference to the above space-group names.
They are only intended as comments.
;
_olex2_refinement_description
;
1. Fixed Uiso
 At 1.2 times of:
  All C(H) groups
 At 1.5 times of:
  All C(H,H,H) groups
2. Restrained distances
 H2WB-O2W = O2W-H2WA
 0.85 with sigma of 0.02
 H1WA-O1W = O1W-H1WB
 0.85 with sigma of 0.02
 H2WB-H2WA
 1.301 with sigma of 0.04
 H1WA-H1WB
 1.301 with sigma of 0.04
 O2W-H2WB \\sim O2W-H2WA \\sim O1W-H1WA \\sim O1W-H1WB
 with sigma of 0.001
3.a Aromatic/amide H refined with riding coordinates:
 C1(H1), C2(H2), C3(H3), C5(H5), C7(H7)
3.b Idealised Me refined as rotating group:
 C9(H9A,H9B,H9C), C11(H11A,H11B,H11C)
;

loop_
_space_group_symop_operation_xyz
'x, y, z'
'-x, -y, -z'

loop_
_atom_site_label
_atom_site_type_symbol
_atom_site_fract_x
_atom_site_fract_y
_atom_site_fract_z
_atom_site_U_iso_or_equiv
_atom_site_adp_type
_atom_site_occupancy
_atom_site_site_symmetry_order
_atom_site_calc_flag
_atom_site_refinement_flags_posn
_atom_site_refinement_flags_adp
_atom_site_refinement_flags_occupancy
O1 O -0.0592(2) 0.4942(2) 0.67036(14) 0.0518(4) Uani 1 1 d . . .
O2 O -0.2428(2) 0.3001(3) 0.95267(18) 0.0700(5) Uani 1 1 d . . .
O3 O 0.2535(2) 0.1192(3) 1.16977(16) 0.0635(4) Uani 1 1 d . . .
O4 O 0.2320(2) 0.4127(2) 0.80391(13) 0.0473(3) Uani 1 1 d . . .
N2 N -0.1145(2) 0.4286(2) 0.76294(16) 0.0443(4) Uani 1 1 d . . .
N3 N 0.0044(2) 0.2104(2) 1.06202(15) 0.0440(4) Uani 1 1 d . . .
N4 N 0.2443(2) 0.2623(2) 0.98426(14) 0.0391(3) Uani 1 1 d . . .
C4 C -0.0150(2) 0.3617(2) 0.86225(17) 0.0375(4) Uani 1 1 d . . .
C6 C -0.0967(3) 0.2916(3) 0.95904(19) 0.0446(4) Uani 1 1 d . . .
C8 C 0.1720(3) 0.1930(2) 1.07804(17) 0.0420(4) Uani 1 1 d . . .
C9 C 0.4215(3) 0.2475(3) 1.0023(2) 0.0535(5) Uani 1 1 d . . .
H9A H 0.4111 0.3542 1.0186 0.080 Uiso 1 1 calc GR . .
H9B H 0.4992 0.2009 0.9250 0.080 Uiso 1 1 calc GR . .
H9C H 0.4701 0.1779 1.0750 0.080 Uiso 1 1 calc GR . .
C10 C 0.1589(2) 0.3512(2) 0.87768(16) 0.0346(3) Uani 1 1 d . . .
C11 C -0.0751(4) 0.1430(4) 1.1640(2) 0.0670(7) Uani 1 1 d . . .
H11A H 0.0111 0.0339 1.1845 0.100 Uiso 1 1 calc GR . .
H11B H -0.1776 0.1400 1.1334 0.100 Uiso 1 1 calc GR . .
H11C H -0.1107 0.2112 1.2407 0.100 Uiso 1 1 calc GR . .
Cd1 Cd 0.5000 0.5000 0.5000 0.03384(10) Uani 1 2 d S T P
N1 N 0.6017(2) 0.22348(18) 0.46278(14) 0.0376(3) Uani 1 1 d . . .
C1 C 0.5374(3) 0.1701(2) 0.37123(17) 0.0407(4) Uani 1 1 d . . .
H1 H 0.4441 0.2467 0.3262 0.049 Uiso 1 1 calc R . .
C2 C 0.6037(3) 0.0058(2) 0.34060(18) 0.0449(4) Uani 1 1 d . . .
H2 H 0.5563 -0.0272 0.2758 0.054 Uiso 1 1 calc R . .
C3 C 0.7406(3) -0.1080(2) 0.4074(2) 0.0484(5) Uani 1 1 d . . .
H3 H 0.7876 -0.2194 0.3888 0.058 Uiso 1 1 calc R . .
C5 C 0.7350(3) 0.1114(2) 0.5273(2) 0.0468(4) Uani 1 1 d . . .
H5 H 0.7806 0.1469 0.5916 0.056 Uiso 1 1 calc R . .
C7 C 0.8072(3) -0.0542(3) 0.5024(2) 0.0522(5) Uani 1 1 d . . .
H7 H 0.8997 -0.1288 0.5492 0.063 Uiso 1 1 calc R . .
O1W O 0.21049(19) 0.5461(2) 0.53722(14) 0.0458(3) Uani 1 1 d D . .
O2W O 0.5371(2) 0.4554(2) 0.72118(14) 0.0519(4) Uani 1 1 d D . .
H1WA H 0.165(3) 0.522(3) 0.6022(14) 0.066(8) Uiso 1 1 d D . .
H2WA H 0.461(3) 0.445(4) 0.770(2) 0.088(11) Uiso 1 1 d D . .
H2WB H 0.624(2) 0.436(4) 0.763(2) 0.086(11) Uiso 1 1 d D . .
H1WB H 0.161(3) 0.531(3) 0.4775(15) 0.052(7) Uiso 1 1 d D . .

loop_
_atom_site_aniso_label
_atom_site_aniso_U_11
_atom_site_aniso_U_22
_atom_site_aniso_U_33
_atom_site_aniso_U_23
_atom_site_aniso_U_13
_atom_site_aniso_U_12
O1 0.0413(8) 0.0707(10) 0.0490(7) 0.0170(7) -0.0167(6) -0.0294(7)
O2 0.0432(9) 0.1109(16) 0.0726(10) 0.0228(10) -0.0157(8) -0.0491(10)
O3 0.0566(10) 0.0875(12) 0.0492(8) 0.0237(8) -0.0202(7) -0.0341(9)
O4 0.0411(8) 0.0670(9) 0.0449(7) 0.0114(6) -0.0129(6) -0.0334(7)
N2 0.0334(8) 0.0563(9) 0.0442(8) 0.0034(7) -0.0104(6) -0.0205(7)
N3 0.0398(9) 0.0587(10) 0.0380(7) 0.0031(7) -0.0025(6) -0.0267(8)
N4 0.0303(8) 0.0529(9) 0.0360(7) 0.0030(6) -0.0093(6) -0.0199(7)
C4 0.0289(9) 0.0473(9) 0.0372(8) -0.0014(7) -0.0062(6) -0.0175(7)
C6 0.0343(10) 0.0573(11) 0.0444(9) 0.0006(8) -0.0053(7) -0.0226(9)
C8 0.0384(10) 0.0504(10) 0.0362(8) 0.0010(7) -0.0059(7) -0.0191(8)
C9 0.0351(11) 0.0769(15) 0.0537(11) 0.0098(10) -0.0179(9) -0.0284(10)
C10 0.0293(9) 0.0418(8) 0.0333(7) -0.0018(6) -0.0067(6) -0.0162(7)
C11 0.0671(17) 0.0932(19) 0.0539(12) 0.0156(12) -0.0001(11) -0.0498(15)
Cd1 0.03112(13) 0.03362(12) 0.03927(12) 0.00427(7) -0.00940(7) -0.01614(8)
N1 0.0358(8) 0.0350(7) 0.0438(7) 0.0036(6) -0.0085(6) -0.0170(6)
C1 0.0405(10) 0.0421(9) 0.0403(8) 0.0050(7) -0.0108(7) -0.0186(8)
C2 0.0516(12) 0.0473(10) 0.0397(9) -0.0038(7) -0.0028(8) -0.0260(9)
C3 0.0524(12) 0.0362(9) 0.0519(10) -0.0025(8) 0.0049(9) -0.0175(9)
C5 0.0430(11) 0.0438(10) 0.0550(10) 0.0049(8) -0.0192(9) -0.0188(9)
C7 0.0448(12) 0.0418(10) 0.0617(12) 0.0087(9) -0.0164(9) -0.0112(9)
O1W 0.0388(8) 0.0617(9) 0.0457(7) 0.0102(6) -0.0107(6) -0.0299(7)
O2W 0.0457(9) 0.0782(10) 0.0417(7) 0.0168(7) -0.0183(6) -0.0354(8)

loop_
_atom_type_symbol
_atom_type_description
_atom_type_scat_dispersion_real
_atom_type_scat_dispersion_imag
_atom_type_scat_source
C C 0.0033 0.0016 'International Tables Vol C Tables 4.2.6.8 and 6.1.1.4'
H H 0.0000 0.0000 'International Tables Vol C Tables 4.2.6.8 and 6.1.1.4'
Cd Cd -0.8075 1.2024 'International Tables Vol C Tables 4.2.6.8 and 6.1.1.4'
N N 0.0061 0.0033 'International Tables Vol C Tables 4.2.6.8 and 6.1.1.4'
O O 0.0106 0.0060 'International Tables Vol C Tables 4.2.6.8 and 6.1.1.4'

loop_
_geom_angle_atom_site_label_1
_geom_angle_atom_site_label_2
_geom_angle_atom_site_label_3
_geom_angle
_geom_angle_site_symmetry_1
_geom_angle_site_symmetry_3
_geom_angle_publ_flag
O1 N2 C4 119.67(16) . . ?
C6 N3 C11 118.01(19) . . ?
C8 N3 C6 124.70(16) . . ?
C8 N3 C11 117.26(18) . . ?
C8 N4 C9 117.61(16) . . ?
C10 N4 C8 125.23(15) . . ?
C10 N4 C9 117.10(16) . . ?
N2 C4 C6 112.79(16) . . ?
N2 C4 C10 126.25(17) . . ?
C10 C4 C6 120.95(16) . . ?
O2 C6 N3 120.04(19) . . ?
O2 C6 C4 123.76(19) . . ?
N3 C6 C4 116.19(17) . . ?
O3 C8 N3 121.21(19) . . ?
O3 C8 N4 121.52(19) . . ?
N3 C8 N4 117.27(16) . . ?
N4 C9 H9A 109.5 . . ?
N4 C9 H9B 109.5 . . ?
N4 C9 H9C 109.5 . . ?
H9A C9 H9B 109.5 . . ?
H9A C9 H9C 109.5 . . ?
H9B C9 H9C 109.5 . . ?
O4 C10 N4 119.86(16) . . ?
O4 C10 C4 124.58(16) . . ?
N4 C10 C4 115.55(16) . . ?
N3 C11 H11A 109.5 . . ?
N3 C11 H11B 109.5 . . ?
N3 C11 H11C 109.5 . . ?
H11A C11 H11B 109.5 . . ?
H11A C11 H11C 109.5 . . ?
H11B C11 H11C 109.5 . . ?
N1 Cd1 N1 180.0 2_666 . y
N1 Cd1 O2W 91.07(6) . . y
N1 Cd1 O2W 88.93(6) . 2_666 y
N1 Cd1 O2W 91.07(6) 2_666 2_666 y
N1 Cd1 O2W 88.93(6) 2_666 . y
O1W Cd1 N1 87.51(6) . 2_666 y
O1W Cd1 N1 92.49(6) 2_666 2_666 y
O1W Cd1 N1 87.51(6) 2_666 . y
O1W Cd1 N1 92.49(6) . . y
O1W Cd1 O1W 180.0 . 2_666 y
O1W Cd1 O2W 90.20(5) . 2_666 y
O1W Cd1 O2W 89.80(5) . . y
O1W Cd1 O2W 90.20(5) 2_666 . y
O1W Cd1 O2W 89.80(5) 2_666 2_666 y
O2W Cd1 O2W 180.0 2_666 . y
C1 N1 Cd1 121.33(12) . . ?
C1 N1 C5 117.79(16) . . ?
C5 N1 Cd1 120.76(13) . . ?
N1 C1 H1 118.6 . . ?
N1 C1 C2 122.74(18) . . ?
C2 C1 H1 118.6 . . ?
C1 C2 H2 120.6 . . ?
C3 C2 C1 118.88(18) . . ?
C3 C2 H2 120.6 . . ?
C2 C3 H3 120.6 . . ?
C2 C3 C7 118.79(18) . . ?
C7 C3 H3 120.6 . . ?
N1 C5 H5 118.7 . . ?
N1 C5 C7 122.69(19) . . ?
C7 C5 H5 118.7 . . ?
C3 C7 H7 120.4 . . ?
C5 C7 C3 119.10(19) . . ?
C5 C7 H7 120.4 . . ?
Cd1 O1W H1WA 127.5(18) . . ?
Cd1 O1W H1WB 119.1(15) . . ?
H1WA O1W H1WB 103(2) . . ?
Cd1 O2W H2WA 121(2) . . ?
Cd1 O2W H2WB 130.7(19) . . ?
H2WA O2W H2WB 108(3) . . ?

loop_
_geom_bond_atom_site_label_1
_geom_bond_atom_site_label_2
_geom_bond_distance
_geom_bond_site_symmetry_2
_geom_bond_publ_flag
O1 N2 1.281(2) . ?
O2 C6 1.210(3) . ?
O3 C8 1.212(2) . ?
O4 C10 1.223(2) . ?
N2 C4 1.329(2) . ?
N3 C6 1.390(3) . ?
N3 C8 1.375(3) . ?
N3 C11 1.472(3) . ?
N4 C8 1.391(3) . ?
N4 C9 1.470(3) . ?
N4 C10 1.390(2) . ?
C4 C6 1.463(3) . ?
C4 C10 1.452(2) . ?
C9 H9A 0.9600 . ?
C9 H9B 0.9600 . ?
C9 H9C 0.9600 . ?
C11 H11A 0.9600 . ?
C11 H11B 0.9600 . ?
C11 H11C 0.9600 . ?
Cd1 N1 2.3071(15) . y
Cd1 N1 2.3071(15) 2_666 y
Cd1 O1W 2.2856(14) 2_666 y
Cd1 O1W 2.2856(14) . y
Cd1 O2W 2.3247(14) 2_666 y
Cd1 O2W 2.3247(14) . y
N1 C1 1.335(2) . ?
N1 C5 1.338(2) . ?
C1 H1 0.9300 . ?
C1 C2 1.382(3) . ?
C2 H2 0.9300 . ?
C2 C3 1.374(3) . ?
C3 H3 0.9300 . ?
C3 C7 1.376(3) . ?
C5 H5 0.9300 . ?
C5 C7 1.375(3) . ?
C7 H7 0.9300 . ?
O1W H1WA 0.822(8) . ?
O1W H1WB 0.822(8) . ?
O2W H2WA 0.822(8) . ?
O2W H2WB 0.822(8) . ?

loop_
_geom_hbond_atom_site_label_D
_geom_hbond_atom_site_label_H
_geom_hbond_atom_site_label_A
_geom_hbond_distance_DH
_geom_hbond_distance_HA
_geom_hbond_distance_DA
_geom_hbond_angle_DHA
_geom_hbond_site_symmetry_A
O1W H1WA O1 0.822(8) 2.086(17) 2.784(2) 143(2) .
O1W H1WA O4 0.822(8) 2.280(16) 2.9602(19) 140(2) .
O2W H2WA O4 0.822(8) 2.094(15) 2.843(2) 151(3) .
O2W H2WB O2 0.822(8) 2.37(2) 3.048(2) 141(3) 1_655
O2W H2WB N2 0.822(8) 2.186(16) 2.910(2) 147(3) 1_655
O1W H1WB O1 0.822(8) 1.880(8) 2.699(2) 174(2) 2_566

loop_
_geom_torsion_atom_site_label_1
_geom_torsion_atom_site_label_2
_geom_torsion_atom_site_label_3
_geom_torsion_atom_site_label_4
_geom_torsion
O1 N2 C4 C6 -179.70(18)
O1 N2 C4 C10 -1.3(3)
N2 C4 C6 O2 -3.2(3)
N2 C4 C6 N3 176.19(18)
N2 C4 C10 O4 4.9(3)
N2 C4 C10 N4 -174.37(18)
C6 N3 C8 O3 -179.3(2)
C6 N3 C8 N4 0.2(3)
C6 C4 C10 O4 -176.77(19)
C6 C4 C10 N4 3.9(2)
C8 N3 C6 O2 179.6(2)
C8 N3 C6 C4 0.2(3)
C8 N4 C10 O4 176.95(18)
C8 N4 C10 C4 -3.7(3)
C9 N4 C8 O3 -1.9(3)
C9 N4 C8 N3 178.59(19)
C9 N4 C10 O4 0.1(3)
C9 N4 C10 C4 179.41(17)
C10 N4 C8 O3 -178.7(2)
C10 N4 C8 N3 1.7(3)
C10 C4 C6 O2 178.3(2)
C10 C4 C6 N3 -2.3(3)
C11 N3 C6 O2 -2.7(3)
C11 N3 C6 C4 177.9(2)
C11 N3 C8 O3 2.9(3)
C11 N3 C8 N4 -177.6(2)
Cd1 N1 C1 C2 175.57(14)
Cd1 N1 C5 C7 -175.84(17)
N1 C1 C2 C3 0.4(3)
N1 C5 C7 C3 0.1(4)
C1 N1 C5 C7 0.3(3)
C1 C2 C3 C7 -0.1(3)
C2 C3 C7 C5 -0.1(3)
C5 N1 C1 C2 -0.5(3)
